data_7005301
loop_
_publ_author_name
'Price, Jason R.'
'Lan, Yanhua'
'Brooker, Sally'

_publ_section_title
;
 Pyridazine-bridged copper(I) complexes of bis-bidentate ligands:
 tetranuclear [2 x 2] grid versus dinuclear side-by-side architectures
 as a function of ligand substituents.
;
_journal_issue 18
_journal_name_full 'Dalton transactions (Cambridge, England : 2003)'
_journal_page_first 1807
_journal_page_last 1820
_journal_paper_doi 10.1039/B700503B
_journal_year 2007
_chemical_formula_moiety ' C80 H72 Cu4 N16, 4(F6 P), 2(C3 H6 O)'
_chemical_formula_sum 'C86 H84 Cu4 F24 N16 O2 P4'
_chemical_formula_weight 2207.73
_chemical_name_systematic
;
?
;
_space_group_IT_number 2
_symmetry_cell_setting triclinic
_symmetry_space_group_name_Hall '-P 1'
_symmetry_space_group_name_H-M 'P -1'
_atom_sites_solution_hydrogens geom
_atom_sites_solution_primary direct
_atom_sites_solution_secondary difmap
_audit_creation_method SHELXL-97
_cell_angle_alpha 94.0060(10)
_cell_angle_beta 102.1290(10)
_cell_angle_gamma 94.7260(10)
_cell_formula_units_Z 2
_cell_length_a 14.6321(4)
_cell_length_b 16.2001(4)
_cell_length_c 22.2191(5)
_cell_measurement_temperature 83(2)
_cell_volume 5111.2(2)
_computing_structure_refinement 'SHELXL-97 (Sheldrick, 1997)'
_diffrn_ambient_temperature 83(2)
_diffrn_measured_fraction_theta_full 0.999
_diffrn_measured_fraction_theta_max 0.999
_diffrn_measurement_device_type 'Bruker Kappa Apex II area detector'
_diffrn_measurement_method '\f and \w scans'
_diffrn_radiation_monochromator graphite
_diffrn_radiation_source 'fine-focus sealed tube'
_diffrn_radiation_type MoK\a
_diffrn_radiation_wavelength 0.71073
_diffrn_reflns_av_R_equivalents 0.0393
_diffrn_reflns_av_sigmaI/netI 0.0368
_diffrn_reflns_limit_h_max 18
_diffrn_reflns_limit_h_min -18
_diffrn_reflns_limit_k_max 19
_diffrn_reflns_limit_k_min -19
_diffrn_reflns_limit_l_max 27
_diffrn_reflns_limit_l_min -27
_diffrn_reflns_number 106393
_diffrn_reflns_theta_full 26.00
_diffrn_reflns_theta_max 26.00
_diffrn_reflns_theta_min 1.27
_exptl_absorpt_coefficient_mu 0.979
_exptl_absorpt_correction_T_max 1.000
_exptl_absorpt_correction_T_min 0.835
_exptl_absorpt_correction_type multi-scan
_exptl_absorpt_process_details 'SCALE (Bruker, 2004)'
_exptl_crystal_colour red-brown
_exptl_crystal_density_diffrn 1.435
_exptl_crystal_density_method 'not measured'
_exptl_crystal_description rod
_exptl_crystal_F_000 2240
_exptl_crystal_size_max 0.32
_exptl_crystal_size_mid 0.10
_exptl_crystal_size_min 0.08
_refine_diff_density_max 0.822
_refine_diff_density_min -0.625
_refine_diff_density_rms 0.068
_refine_ls_extinction_method none
_refine_ls_goodness_of_fit_ref 1.084
_refine_ls_hydrogen_treatment constr
_refine_ls_matrix_type full
_refine_ls_number_parameters 1264
_refine_ls_number_reflns 20051
_refine_ls_number_restraints 18
_refine_ls_restrained_S_all 1.089
_refine_ls_R_factor_all 0.0593
_refine_ls_R_factor_gt 0.0408
_refine_ls_shift/su_max 0.002
_refine_ls_shift/su_mean 0.000
_refine_ls_structure_factor_coef Fsqd
_refine_ls_weighting_details 'calc w=1/[\s^2^(Fo^2^)+(0.0550P)^2^+2.1428P] where P=(Fo^2^+2Fc^2^)/3'
_refine_ls_weighting_scheme calc
_refine_ls_wR_factor_gt 0.1030
_refine_ls_wR_factor_ref 0.1093
_reflns_number_gt 15002
_reflns_number_total 20051
_reflns_threshold_expression >2sigma(I)
_cod_data_source_file B700503B.txt
_cod_data_source_block jp107cus
_cod_original_sg_symbol_H-M 'P - 1'
_cod_database_code 7005301

loop_
_symmetry_equiv_pos_as_xyz
'x, y, z'
'-x, -y, -z'

loop_
_atom_site_label
_atom_site_type_symbol
_atom_site_fract_x
_atom_site_fract_y
_atom_site_fract_z
_atom_site_U_iso_or_equiv
_atom_site_adp_type
_atom_site_occupancy
_atom_site_symmetry_multiplicity
_atom_site_calc_flag
_atom_site_refinement_flags
_atom_site_disorder_assembly
_atom_site_disorder_group
Cu1 Cu 1.16143(2) 0.306681(18) 0.361455(13) 0.01810(8) Uani 1 1 d . . .
Cu2 Cu 1.06274(2) 0.365346(18) 0.201188(14) 0.01968(8) Uani 1 1 d . . .
Cu3 Cu 0.95794(2) 0.147132(18) 0.300353(14) 0.01854(8) Uani 1 1 d . . .
Cu4 Cu 0.84511(2) 0.208861(19) 0.145170(14) 0.01946(8) Uani 1 1 d . . .
N1 N 1.19597(15) 0.26687(12) 0.28290(9) 0.0181(5) Uani 1 1 d . . .
N2 N 1.15759(15) 0.28480(12) 0.22556(9) 0.0188(5) Uani 1 1 d . . .
C2 C 1.18988(19) 0.25272(16) 0.17713(12) 0.0226(6) Uani 1 1 d . . .
C3 C 1.2602(2) 0.19906(16) 0.18410(13) 0.0270(6) Uani 1 1 d . . .
H3 H 1.2814 0.1768 0.1493 0.032 Uiso 1 1 calc R . .
C4 C 1.29784(19) 0.17934(16) 0.24193(13) 0.0260(6) Uani 1 1 d . . .
H4 H 1.3457 0.1427 0.2487 0.031 Uiso 1 1 calc R . .
C5 C 1.26401(18) 0.21457(15) 0.29118(12) 0.0214(6) Uani 1 1 d . . .
C6 C 1.29804(19) 0.19786(16) 0.35497(12) 0.0234(6) Uani 1 1 d . . .
H6 H 1.3495 0.1657 0.3659 0.028 Uiso 1 1 calc R . .
N3 N 1.25701(15) 0.22753(13) 0.39633(10) 0.0203(5) Uani 1 1 d . . .
C8 C 1.28648(18) 0.21081(16) 0.45934(12) 0.0224(6) Uani 1 1 d . . .
C9 C 1.3367(2) 0.14412(18) 0.47733(14) 0.0316(7) Uani 1 1 d . . .
H9 H 1.3532 0.1072 0.4471 0.038 Uiso 1 1 calc R . .
C10 C 1.3626(2) 0.1317(2) 0.53954(15) 0.0384(8) Uani 1 1 d . . .
H10 H 1.3980 0.0866 0.5515 0.046 Uiso 1 1 calc R . .
C11 C 1.3380(2) 0.1836(2) 0.58449(14) 0.0333(7) Uani 1 1 d . . .
C12 C 1.2863(2) 0.24924(19) 0.56555(13) 0.0325(7) Uani 1 1 d . . .
H12 H 1.2686 0.2855 0.5956 0.039 Uiso 1 1 calc R . .
C13 C 1.26033(19) 0.26259(17) 0.50380(12) 0.0257(6) Uani 1 1 d . . .
H13 H 1.2245 0.3073 0.4918 0.031 Uiso 1 1 calc R . .
C14 C 1.3627(2) 0.1670(2) 0.65131(15) 0.0480(9) Uani 1 1 d . . .
H14A H 1.3127 0.1292 0.6607 0.058 Uiso 1 1 calc R . .
H14B H 1.3695 0.2195 0.6773 0.058 Uiso 1 1 calc R . .
H14C H 1.4220 0.1415 0.6596 0.058 Uiso 1 1 calc R . .
C16 C 1.1434(2) 0.27723(16) 0.11724(12) 0.0257(6) Uani 1 1 d . . .
H16 H 1.1579 0.2542 0.0802 0.031 Uiso 1 1 calc R . .
N4 N 1.08251(16) 0.33053(13) 0.11532(10) 0.0225(5) Uani 1 1 d . . .
C18 C 1.0329(2) 0.35329(17) 0.05711(12) 0.0306(7) Uani 1 1 d . . .
C19 C 1.0547(3) 0.3294(2) 0.00091(14) 0.0538(10) Uani 1 1 d . . .
H19 H 1.1062 0.2977 -0.0003 0.065 Uiso 1 1 calc R . .
C20 C 1.0007(4) 0.3521(2) -0.05347(15) 0.0666(13) Uani 1 1 d . . .
H20 H 1.0145 0.3338 -0.0918 0.080 Uiso 1 1 calc R . .
C21 C 0.9276(3) 0.4005(2) -0.05323(16) 0.0545(11) Uani 1 1 d . . .
C22 C 0.9076(3) 0.4239(2) 0.00253(17) 0.0514(10) Uani 1 1 d . . .
H22 H 0.8563 0.4558 0.0035 0.062 Uiso 1 1 calc R . .
C23 C 0.9600(2) 0.40223(19) 0.05778(14) 0.0358(7) Uani 1 1 d . . .
H23 H 0.9458 0.4210 0.0959 0.043 Uiso 1 1 calc R . .
C24 C 0.8723(3) 0.4248(3) -0.11385(17) 0.0781(16) Uani 1 1 d . . .
H24A H 0.9122 0.4636 -0.1316 0.094 Uiso 1 1 calc R . .
H24B H 0.8175 0.4517 -0.1066 0.094 Uiso 1 1 calc R . .
H24C H 0.8513 0.3750 -0.1427 0.094 Uiso 1 1 calc R . .
N31 N 0.99216(15) 0.11575(12) 0.21987(9) 0.0193(5) Uani 1 1 d . . .
N32 N 0.95202(15) 0.13840(12) 0.16440(9) 0.0192(5) Uani 1 1 d . . .
C32 C 0.98429(19) 0.11299(16) 0.11446(12) 0.0224(6) Uani 1 1 d . . .
C33 C 1.05722(19) 0.06159(16) 0.11782(12) 0.0250(6) Uani 1 1 d . . .
H33 H 1.0802 0.0459 0.0822 0.030 Uiso 1 1 calc R . .
C34 C 1.09432(19) 0.03476(16) 0.17382(12) 0.0259(6) Uani 1 1 d . . .
H34 H 1.1422 -0.0019 0.1781 0.031 Uiso 1 1 calc R . .
C35 C 1.05957(18) 0.06302(15) 0.22471(12) 0.0218(6) Uani 1 1 d . . .
C36 C 1.09191(19) 0.03877(16) 0.28741(12) 0.0240(6) Uani 1 1 d . . .
H36 H 1.1395 0.0021 0.2961 0.029 Uiso 1 1 calc R . .
N33 N 1.05386(15) 0.06862(13) 0.33033(10) 0.0207(5) Uani 1 1 d . . .
C46 C 0.93509(19) 0.14102(16) 0.05650(12) 0.0239(6) Uani 1 1 d . . .
H46 H 0.9534 0.1270 0.0188 0.029 Uiso 1 1 calc R . .
N34 N 0.86650(16) 0.18510(13) 0.05778(9) 0.0211(5) Uani 1 1 d . . .
C38 C 1.08054(18) 0.04545(16) 0.39177(12) 0.0229(6) Uani 1 1 d . . .
C39 C 1.07283(18) 0.10281(16) 0.43972(12) 0.0228(6) Uani 1 1 d . . .
H39 H 1.0491 0.1545 0.4308 0.027 Uiso 1 1 calc R . .
C40 C 1.09988(19) 0.08433(18) 0.50059(13) 0.0270(6) Uani 1 1 d . . .
H40 H 1.0968 0.1245 0.5332 0.032 Uiso 1 1 calc R . .
C41 C 1.13143(19) 0.00775(19) 0.51458(13) 0.0305(7) Uani 1 1 d . . .
C42 C 1.1336(2) -0.05080(19) 0.46582(14) 0.0361(7) Uani 1 1 d . . .
H42 H 1.1518 -0.1044 0.4747 0.043 Uiso 1 1 calc R . .
C43 C 1.1100(2) -0.03282(18) 0.40508(14) 0.0325(7) Uani 1 1 d . . .
H43 H 1.1136 -0.0730 0.3726 0.039 Uiso 1 1 calc R . .
C44 C 1.1611(2) -0.0125(2) 0.58057(13) 0.0395(8) Uani 1 1 d . . .
H44A H 1.1399 -0.0707 0.5838 0.047 Uiso 1 1 calc R . .
H44B H 1.1328 0.0238 0.6072 0.047 Uiso 1 1 calc R . .
H44C H 1.2297 -0.0037 0.5936 0.047 Uiso 1 1 calc R . .
C48 C 0.8110(2) 0.20910(16) 0.00211(12) 0.0246(6) Uani 1 1 d . . .
C49 C 0.8185(2) 0.17973(19) -0.05713(13) 0.0334(7) Uani 1 1 d . . .
H49 H 0.8634 0.1421 -0.0623 0.040 Uiso 1 1 calc R . .
C50 C 0.7604(2) 0.2057(2) -0.10816(13) 0.0394(8) Uani 1 1 d . . .
H50 H 0.7657 0.1850 -0.1482 0.047 Uiso 1 1 calc R . .
C51 C 0.6947(2) 0.26076(19) -0.10289(13) 0.0359(8) Uani 1 1 d . . .
C52 C 0.6874(2) 0.28948(19) -0.04329(14) 0.0365(7) Uani 1 1 d . . .
H52 H 0.6427 0.3272 -0.0382 0.044 Uiso 1 1 calc R . .
C53 C 0.7450(2) 0.26336(18) 0.00826(13) 0.0302(7) Uani 1 1 d . . .
H53 H 0.7389 0.2831 0.0484 0.036 Uiso 1 1 calc R . .
C54 C 0.6343(2) 0.2893(2) -0.15926(15) 0.0455(9) Uani 1 1 d . . .
H54A H 0.5754 0.3052 -0.1495 0.055 Uiso 1 1 calc R . .
H54B H 0.6204 0.2441 -0.1925 0.055 Uiso 1 1 calc R . .
H54C H 0.6675 0.3374 -0.1726 0.055 Uiso 1 1 calc R . .
N61 N 1.02618(15) 0.31401(12) 0.36564(9) 0.0176(4) Uani 1 1 d . . .
N62 N 0.95295(15) 0.25788(12) 0.34224(9) 0.0172(4) Uani 1 1 d . . .
C62 C 0.86590(19) 0.27222(16) 0.34860(11) 0.0210(6) Uani 1 1 d . . .
C63 C 0.84861(19) 0.34674(16) 0.37825(13) 0.0267(6) Uani 1 1 d . . .
H63 H 0.7870 0.3561 0.3827 0.032 Uiso 1 1 calc R . .
C64 C 0.9223(2) 0.40523(17) 0.40040(13) 0.0271(6) Uani 1 1 d . . .
H64 H 0.9133 0.4570 0.4200 0.032 Uiso 1 1 calc R . .
C65 C 1.01203(19) 0.38739(16) 0.39370(12) 0.0215(6) Uani 1 1 d . . .
C66 C 1.09680(18) 0.44380(16) 0.41628(12) 0.0226(6) Uani 1 1 d . . .
H66 H 1.0943 0.4959 0.4380 0.027 Uiso 1 1 calc R . .
N63 N 1.17481(15) 0.42214(12) 0.40640(9) 0.0192(5) Uani 1 1 d . . .
C68 C 1.26014(18) 0.47455(15) 0.43109(11) 0.0203(5) Uani 1 1 d . . .
C69 C 1.2709(2) 0.53106(17) 0.48310(13) 0.0299(7) Uani 1 1 d . . .
H69 H 1.2214 0.5344 0.5045 0.036 Uiso 1 1 calc R . .
C70 C 1.3536(2) 0.58203(18) 0.50331(13) 0.0320(7) Uani 1 1 d . . .
H70 H 1.3606 0.6198 0.5390 0.038 Uiso 1 1 calc R . .
C71 C 1.42693(19) 0.57917(16) 0.47240(12) 0.0244(6) Uani 1 1 d . . .
C72 C 1.41639(19) 0.51993(16) 0.42241(12) 0.0250(6) Uani 1 1 d . . .
H72 H 1.4665 0.5153 0.4017 0.030 Uiso 1 1 calc R . .
C73 C 1.33418(19) 0.46745(16) 0.40217(12) 0.0226(6) Uani 1 1 d . . .
H73 H 1.3289 0.4267 0.3684 0.027 Uiso 1 1 calc R . .
C74 C 1.5150(2) 0.63788(18) 0.49260(14) 0.0337(7) Uani 1 1 d . . .
H74A H 1.5091 0.6869 0.4692 0.040 Uiso 1 1 calc R . .
H74B H 1.5689 0.6098 0.4850 0.040 Uiso 1 1 calc R . .
H74C H 1.5245 0.6551 0.5368 0.040 Uiso 1 1 calc R . .
C76 C 0.79313(18) 0.20530(15) 0.32218(11) 0.0198(5) Uani 1 1 d . . .
H76 H 0.7290 0.2109 0.3220 0.024 Uiso 1 1 calc R . .
N64 N 0.81863(15) 0.13822(13) 0.29906(9) 0.0181(4) Uani 1 1 d . . .
C78 C 0.75288(19) 0.06925(16) 0.27208(11) 0.0206(6) Uani 1 1 d . . .
C79 C 0.6587(2) 0.06241(18) 0.27421(14) 0.0330(7) Uani 1 1 d . . .
H79 H 0.6344 0.1058 0.2952 0.040 Uiso 1 1 calc R . .
C80 C 0.6000(2) -0.00671(18) 0.24619(14) 0.0349(7) Uani 1 1 d . . .
H80 H 0.5358 -0.0106 0.2487 0.042 Uiso 1 1 calc R . .
C81 C 0.6327(2) -0.07060(17) 0.21442(12) 0.0296(7) Uani 1 1 d . . .
C82 C 0.7271(2) -0.06333(18) 0.21220(14) 0.0352(7) Uani 1 1 d . . .
H82 H 0.7512 -0.1063 0.1906 0.042 Uiso 1 1 calc R . .
C83 C 0.7865(2) 0.00505(17) 0.24078(13) 0.0282(6) Uani 1 1 d . . .
H83 H 0.8510 0.0084 0.2391 0.034 Uiso 1 1 calc R . .
C84 C 0.5682(2) -0.14565(19) 0.18416(15) 0.0401(8) Uani 1 1 d . . .
H84A H 0.5842 -0.1939 0.2071 0.048 Uiso 1 1 calc R . .
H84B H 0.5753 -0.1566 0.1415 0.048 Uiso 1 1 calc R . .
H84C H 0.5031 -0.1355 0.1841 0.048 Uiso 1 1 calc R . .
N92 N 0.85472(15) 0.32210(12) 0.19170(9) 0.0191(5) Uani 1 1 d . . .
N91 N 0.93188(15) 0.37550(12) 0.21264(9) 0.0181(5) Uani 1 1 d . . .
C95 C 0.9238(2) 0.45039(16) 0.24085(12) 0.0230(6) Uani 1 1 d . . .
C94 C 0.8380(2) 0.47396(17) 0.24962(14) 0.0337(7) Uani 1 1 d . . .
H94 H 0.8339 0.5272 0.2691 0.040 Uiso 1 1 calc R . .
C93 C 0.7601(2) 0.41931(17) 0.22974(14) 0.0318(7) Uani 1 1 d . . .
H93 H 0.7003 0.4328 0.2353 0.038 Uiso 1 1 calc R . .
C92 C 0.77127(19) 0.34236(16) 0.20081(12) 0.0225(6) Uani 1 1 d . . .
C106 C 0.69305(19) 0.27894(17) 0.17795(12) 0.0249(6) Uani 1 1 d . . .
H106 H 0.6311 0.2897 0.1805 0.030 Uiso 1 1 calc R . .
N94 N 0.70855(15) 0.20809(13) 0.15416(9) 0.0210(5) Uani 1 1 d . . .
C108 C 0.6314(2) 0.14606(17) 0.13176(13) 0.0268(6) Uani 1 1 d . . .
C109 C 0.5423(3) 0.1539(3) 0.1415(3) 0.101(2) Uani 1 1 d . . .
H109 H 0.5302 0.2028 0.1635 0.121 Uiso 1 1 calc R . .
C110 C 0.4713(3) 0.0920(3) 0.1196(3) 0.103(2) Uani 1 1 d . . .
H110 H 0.4107 0.0991 0.1271 0.124 Uiso 1 1 calc R . .
C111 C 0.4838(2) 0.02052(19) 0.08773(15) 0.0369(7) Uani 1 1 d . . .
C112 C 0.5727(2) 0.01236(18) 0.07983(14) 0.0334(7) Uani 1 1 d . . .
H112 H 0.5847 -0.0373 0.0588 0.040 Uiso 1 1 calc R . .
C113 C 0.6460(2) 0.07403(17) 0.10140(12) 0.0273(6) Uani 1 1 d . . .
H113 H 0.7069 0.0660 0.0950 0.033 Uiso 1 1 calc R . .
C114 C 0.4031(2) -0.0465(2) 0.06672(17) 0.0461(9) Uani 1 1 d . . .
H11A H 0.3831 -0.0670 0.1029 0.055 Uiso 1 1 calc R . .
H11B H 0.4233 -0.0925 0.0433 0.055 Uiso 1 1 calc R . .
H11C H 0.3505 -0.0236 0.0404 0.055 Uiso 1 1 calc R . .
C96 C 1.0104(2) 0.50448(16) 0.26058(12) 0.0246(6) Uani 1 1 d . . .
H96 H 1.0112 0.5570 0.2827 0.030 Uiso 1 1 calc R . .
N93 N 1.08615(15) 0.48045(12) 0.24775(9) 0.0200(5) Uani 1 1 d . . .
C98 C 1.1727(2) 0.53169(16) 0.26685(11) 0.0235(6) Uani 1 1 d . . .
C99 C 1.1824(2) 0.60887(17) 0.30144(14) 0.0343(7) Uani 1 1 d . . .
H99 H 1.1295 0.6289 0.3141 0.041 Uiso 1 1 calc R . .
C100 C 1.2679(2) 0.65562(19) 0.31703(15) 0.0396(8) Uani 1 1 d . . .
H100 H 1.2731 0.7081 0.3400 0.048 Uiso 1 1 calc R . .
C101 C 1.3466(2) 0.62819(18) 0.30008(13) 0.0343(7) Uani 1 1 d . . .
C102 C 1.3375(2) 0.55094(18) 0.26603(13) 0.0316(7) Uani 1 1 d . . .
H102 H 1.3908 0.5306 0.2542 0.038 Uiso 1 1 calc R . .
C103 C 1.2508(2) 0.50375(16) 0.24941(12) 0.0255(6) Uani 1 1 d . . .
H103 H 1.2452 0.4517 0.2258 0.031 Uiso 1 1 calc R . .
C104 C 1.4402(2) 0.6795(2) 0.31925(16) 0.0467(9) Uani 1 1 d . . .
H10A H 1.4788 0.6671 0.2893 0.056 Uiso 1 1 calc R . .
H10B H 1.4723 0.6662 0.3602 0.056 Uiso 1 1 calc R . .
H10C H 1.4305 0.7387 0.3207 0.056 Uiso 1 1 calc R . .
P1 P 0.98750(8) 0.67224(6) 0.43220(5) 0.0507(3) Uani 1 1 d . . .
F11 F 0.97619(16) 0.60388(13) 0.37456(9) 0.0622(6) Uani 1 1 d . . .
F12 F 1.07734(19) 0.63116(14) 0.46700(11) 0.0800(8) Uani 1 1 d . . .
F13 F 1.05461(17) 0.73160(15) 0.40246(12) 0.0761(7) Uani 1 1 d . . .
F14 F 0.9980(2) 0.73697(14) 0.49096(12) 0.0884(9) Uani 1 1 d . . .
F15 F 0.90043(17) 0.71408(17) 0.39801(13) 0.0853(8) Uani 1 1 d . . .
F16 F 0.9222(2) 0.61014(15) 0.46144(11) 0.0947(10) Uani 1 1 d . . .
P2 P 0.15867(6) 0.10333(5) 0.94880(4) 0.0411(2) Uani 1 1 d . . .
F21 F 0.12774(14) 0.05342(13) 0.88223(9) 0.0558(6) Uani 1 1 d . . .
F22 F 0.18837(17) 0.15291(12) 1.01646(9) 0.0641(6) Uani 1 1 d . . .
F23 F 0.05207(17) 0.1084(2) 0.95006(13) 0.1040(11) Uani 1 1 d . . .
F24 F 0.26478(17) 0.09750(19) 0.94856(13) 0.1010(11) Uani 1 1 d . . .
F25 F 0.1630(2) 0.18736(14) 0.91850(12) 0.0905(9) Uani 1 1 d . . .
F26 F 0.1545(3) 0.01908(13) 0.98036(12) 0.1084(11) Uani 1 1 d . . .
P3 P 0.65223(6) 0.05554(5) 0.69149(4) 0.0356(2) Uani 1 1 d D . .
F31 F 0.70119(14) -0.00316(13) 0.64919(10) 0.0603(6) Uani 1 1 d D A .
F32 F 0.60341(14) 0.11197(13) 0.73356(10) 0.0594(6) Uani 1 1 d D A .
F33 F 0.57794(18) -0.02345(14) 0.69145(15) 0.0664(6) Uani 0.90 1 d PD A 1
F34 F 0.58450(19) 0.08093(18) 0.63094(12) 0.0683(5) Uani 0.90 1 d PD A 1
F35 F 0.72720(19) 0.12914(15) 0.68890(15) 0.0664(6) Uani 0.90 1 d PD A 1
F36 F 0.7186(2) 0.02678(19) 0.75039(12) 0.0683(5) Uani 0.90 1 d PD A 1
F37 F 0.7554(9) 0.0842(12) 0.7416(7) 0.038(3) Uani 0.10 1 d PD A 2
F38 F 0.6319(16) -0.0017(12) 0.7465(10) 0.078(6) Uani 0.10 1 d PD A 2
F39 F 0.5529(8) 0.0331(12) 0.6583(7) 0.038(3) Uani 0.10 1 d PD A 2
F310 F 0.6788(16) 0.1267(12) 0.6550(12) 0.078(6) Uani 0.10 1 d PD A 2
P4 P 0.48827(5) 0.65370(5) 0.71035(4) 0.03238(19) Uani 1 1 d . . .
F41 F 0.59715(12) 0.64022(11) 0.72896(10) 0.0485(5) Uani 1 1 d . B .
F42 F 0.37891(13) 0.66777(13) 0.69286(10) 0.0538(5) Uani 1 1 d . B .
F43 F 0.4749(5) 0.6312(3) 0.7770(3) 0.0621(11) Uani 0.60 1 d P B 1
F44 F 0.5069(3) 0.7466(2) 0.7317(2) 0.0537(9) Uani 0.60 1 d P B 1
F45 F 0.4652(3) 0.5537(2) 0.6887(2) 0.0537(9) Uani 0.60 1 d P B 1
F46 F 0.4989(3) 0.6683(3) 0.64327(18) 0.0621(11) Uani 0.60 1 d P B 1
F47 F 0.5141(4) 0.7227(5) 0.6646(4) 0.0728(19) Uani 0.40 1 d P B 2
F48 F 0.4684(5) 0.5862(5) 0.6590(4) 0.082(2) Uani 0.40 1 d P B 2
F49 F 0.5129(5) 0.7328(5) 0.7649(3) 0.082(2) Uani 0.40 1 d P B 2
F410 F 0.4668(7) 0.6006(5) 0.7618(5) 0.0728(19) Uani 0.40 1 d P B 2
O120 O 0.7074(2) 0.2005(2) 0.42984(13) 0.0766(9) Uani 1 1 d . . .
C120 C 0.6672(3) 0.1796(2) 0.46766(17) 0.0484(9) Uani 1 1 d . . .
C121 C 0.6971(3) 0.2132(3) 0.53296(17) 0.0605(11) Uani 1 1 d . . .
H12A H 0.7584 0.2457 0.5394 0.073 Uiso 1 1 calc R . .
H12B H 0.7018 0.1672 0.5595 0.073 Uiso 1 1 calc R . .
H12C H 0.6508 0.2491 0.5433 0.073 Uiso 1 1 calc R . .
C122 C 0.5834(4) 0.1174(4) 0.4504(3) 0.138(3) Uani 1 1 d . . .
H12D H 0.5264 0.1454 0.4502 0.166 Uiso 1 1 calc R . .
H12E H 0.5880 0.0757 0.4806 0.166 Uiso 1 1 calc R . .
H12F H 0.5804 0.0900 0.4092 0.166 Uiso 1 1 calc R . .
O130 O 0.9532(3) 0.66998(19) 0.21447(15) 0.0911(11) Uani 1 1 d . . .
C130 C 0.9700(4) 0.7444(3) 0.2306(2) 0.0758(14) Uani 1 1 d . . .
C131 C 1.0513(5) 0.7922(4) 0.2153(3) 0.136(3) Uani 1 1 d . . .
H13A H 1.0803 0.7565 0.1888 0.163 Uiso 1 1 calc R . .
H13B H 1.0974 0.8117 0.2535 0.163 Uiso 1 1 calc R . .
H13C H 1.0301 0.8401 0.1936 0.163 Uiso 1 1 calc R . .
C132 C 0.9131(5) 0.7894(5) 0.2639(3) 0.159(3) Uani 1 1 d . . .
H13D H 0.8550 0.7546 0.2638 0.191 Uiso 1 1 calc R . .
H13E H 0.8978 0.8402 0.2441 0.191 Uiso 1 1 calc R . .
H13F H 0.9477 0.8041 0.3067 0.191 Uiso 1 1 calc R . .

loop_
_atom_site_aniso_label
_atom_site_aniso_U_11
_atom_site_aniso_U_22
_atom_site_aniso_U_33
_atom_site_aniso_U_23
_atom_site_aniso_U_13
_atom_site_aniso_U_12
Cu1 0.01784(17) 0.01858(16) 0.01856(16) -0.00130(12) 0.00557(13) 0.00409(13)
Cu2 0.02065(18) 0.01834(16) 0.01975(16) -0.00238(12) 0.00494(13) 0.00224(13)
Cu3 0.01893(18) 0.01866(16) 0.01902(16) -0.00212(12) 0.00706(13) 0.00326(13)
Cu4 0.02011(18) 0.02046(16) 0.01860(16) -0.00288(12) 0.00753(13) 0.00192(13)
N1 0.0176(12) 0.0168(10) 0.0211(11) 0.0004(9) 0.0067(9) 0.0023(9)
N2 0.0190(12) 0.0172(10) 0.0203(11) -0.0022(9) 0.0063(9) -0.0003(9)
C2 0.0230(15) 0.0230(13) 0.0226(13) -0.0048(11) 0.0105(11) -0.0027(11)
C3 0.0281(16) 0.0249(14) 0.0310(15) -0.0065(12) 0.0163(13) 0.0029(12)
C4 0.0223(15) 0.0207(14) 0.0373(16) -0.0037(12) 0.0130(13) 0.0037(11)
C5 0.0167(14) 0.0173(13) 0.0311(14) -0.0015(11) 0.0091(11) -0.0001(11)
C6 0.0177(14) 0.0196(13) 0.0329(15) 0.0008(11) 0.0050(12) 0.0034(11)
N3 0.0173(12) 0.0185(11) 0.0247(11) 0.0024(9) 0.0040(9) 0.0007(9)
C8 0.0150(14) 0.0262(14) 0.0246(14) 0.0070(11) 0.0014(11) -0.0031(11)
C9 0.0259(16) 0.0336(16) 0.0351(16) 0.0101(13) 0.0030(13) 0.0055(13)
C10 0.0290(18) 0.0389(18) 0.0471(19) 0.0203(15) 0.0017(15) 0.0050(14)
C11 0.0173(15) 0.0469(19) 0.0341(16) 0.0196(14) 0.0002(13) -0.0056(13)
C12 0.0242(16) 0.0463(18) 0.0268(15) 0.0044(13) 0.0063(12) -0.0011(14)
C13 0.0172(14) 0.0310(15) 0.0297(15) 0.0069(12) 0.0059(12) 0.0013(12)
C14 0.035(2) 0.068(2) 0.0387(19) 0.0232(17) 0.0010(15) -0.0048(17)
C16 0.0329(17) 0.0244(14) 0.0212(14) -0.0039(11) 0.0133(12) -0.0029(12)
N4 0.0253(13) 0.0224(11) 0.0182(11) 0.0001(9) 0.0045(9) -0.0050(10)
C18 0.0414(19) 0.0219(14) 0.0231(14) 0.0013(11) 0.0016(13) -0.0130(13)
C19 0.096(3) 0.0400(19) 0.0233(16) -0.0009(14) 0.0092(18) 0.009(2)
C20 0.125(4) 0.046(2) 0.0197(17) -0.0027(15) 0.002(2) -0.009(2)
C21 0.072(3) 0.038(2) 0.0351(19) 0.0187(16) -0.0209(18) -0.0337(19)
C22 0.038(2) 0.056(2) 0.053(2) 0.0335(18) -0.0085(17) -0.0155(17)
C23 0.0283(18) 0.0428(18) 0.0340(17) 0.0157(14) 0.0024(14) -0.0084(15)
C24 0.096(4) 0.065(3) 0.046(2) 0.032(2) -0.035(2) -0.043(2)
N31 0.0204(12) 0.0174(11) 0.0209(11) -0.0011(9) 0.0077(9) 0.0003(9)
N32 0.0208(12) 0.0183(11) 0.0193(11) -0.0023(9) 0.0087(9) -0.0002(9)
C32 0.0255(15) 0.0200(13) 0.0226(13) -0.0065(11) 0.0112(11) -0.0014(11)
C33 0.0252(15) 0.0262(14) 0.0260(14) -0.0057(11) 0.0140(12) 0.0023(12)
C34 0.0224(15) 0.0242(14) 0.0321(15) -0.0065(12) 0.0101(12) 0.0047(12)
C35 0.0183(14) 0.0190(13) 0.0284(14) -0.0010(11) 0.0072(11) 0.0011(11)
C36 0.0216(15) 0.0232(14) 0.0292(14) 0.0025(11) 0.0091(12) 0.0051(11)
N33 0.0177(12) 0.0193(11) 0.0247(11) -0.0007(9) 0.0050(9) 0.0007(9)
C46 0.0295(16) 0.0244(14) 0.0195(13) -0.0049(11) 0.0132(12) -0.0010(12)
N34 0.0240(13) 0.0189(11) 0.0202(11) -0.0007(9) 0.0078(9) -0.0046(9)
C38 0.0163(14) 0.0268(14) 0.0263(14) 0.0047(11) 0.0053(11) 0.0023(11)
C39 0.0180(14) 0.0231(14) 0.0275(14) 0.0034(11) 0.0053(11) 0.0014(11)
C40 0.0208(15) 0.0350(16) 0.0244(14) 0.0025(12) 0.0055(12) -0.0036(12)
C41 0.0161(15) 0.0467(18) 0.0304(15) 0.0152(13) 0.0055(12) 0.0033(13)
C42 0.0325(18) 0.0368(17) 0.0439(18) 0.0149(14) 0.0110(14) 0.0163(14)
C43 0.0340(18) 0.0322(16) 0.0348(16) 0.0043(13) 0.0112(14) 0.0134(14)
C44 0.0318(18) 0.058(2) 0.0313(16) 0.0215(15) 0.0069(14) 0.0052(16)
C48 0.0265(16) 0.0238(14) 0.0219(13) 0.0018(11) 0.0060(12) -0.0086(12)
C49 0.0394(19) 0.0359(17) 0.0235(15) -0.0025(12) 0.0064(13) 0.0003(14)
C50 0.046(2) 0.0456(19) 0.0221(15) -0.0014(13) 0.0042(14) -0.0121(16)
C51 0.0340(18) 0.0386(18) 0.0286(16) 0.0107(13) -0.0022(13) -0.0172(15)
C52 0.0300(18) 0.0376(17) 0.0418(18) 0.0144(14) 0.0055(14) 0.0003(14)
C53 0.0335(18) 0.0337(16) 0.0245(14) 0.0039(12) 0.0105(13) -0.0018(13)
C54 0.042(2) 0.045(2) 0.0415(19) 0.0167(15) -0.0070(16) -0.0153(16)
N61 0.0179(12) 0.0201(11) 0.0146(10) 0.0005(8) 0.0033(9) 0.0029(9)
N62 0.0176(12) 0.0178(11) 0.0163(10) -0.0013(8) 0.0048(9) 0.0012(9)
C62 0.0209(14) 0.0238(14) 0.0194(13) 0.0026(11) 0.0053(11) 0.0048(11)
C63 0.0173(14) 0.0277(14) 0.0344(15) -0.0087(12) 0.0064(12) 0.0052(12)
C64 0.0247(16) 0.0254(14) 0.0313(15) -0.0092(12) 0.0086(12) 0.0072(12)
C65 0.0216(15) 0.0216(13) 0.0206(13) -0.0028(11) 0.0038(11) 0.0036(11)
C66 0.0203(15) 0.0213(13) 0.0252(14) -0.0037(11) 0.0041(11) 0.0034(11)
N63 0.0200(12) 0.0188(11) 0.0181(10) 0.0011(8) 0.0029(9) 0.0009(9)
C68 0.0201(14) 0.0188(13) 0.0206(13) 0.0017(10) 0.0018(11) 0.0008(11)
C69 0.0250(16) 0.0324(16) 0.0316(15) -0.0102(12) 0.0099(13) -0.0012(13)
C70 0.0292(17) 0.0330(16) 0.0291(15) -0.0108(13) 0.0036(13) -0.0056(13)
C71 0.0217(15) 0.0220(14) 0.0264(14) 0.0063(11) -0.0020(11) -0.0010(11)
C72 0.0208(15) 0.0300(15) 0.0255(14) 0.0070(12) 0.0061(12) 0.0032(12)
C73 0.0278(16) 0.0189(13) 0.0224(13) 0.0020(10) 0.0081(12) 0.0032(11)
C74 0.0282(17) 0.0290(16) 0.0407(17) 0.0067(13) 0.0020(14) -0.0046(13)
C76 0.0185(14) 0.0239(13) 0.0176(12) -0.0002(10) 0.0063(10) 0.0021(11)
N64 0.0186(12) 0.0239(11) 0.0130(10) 0.0037(8) 0.0054(9) 0.0017(9)
C78 0.0235(15) 0.0236(13) 0.0143(12) 0.0034(10) 0.0046(11) -0.0022(11)
C79 0.0287(17) 0.0331(16) 0.0391(17) -0.0072(13) 0.0180(14) -0.0051(13)
C80 0.0313(18) 0.0366(17) 0.0381(17) 0.0010(14) 0.0158(14) -0.0084(14)
C81 0.0377(18) 0.0290(15) 0.0186(13) 0.0046(11) 0.0020(12) -0.0081(13)
C82 0.0383(19) 0.0294(16) 0.0355(17) -0.0083(13) 0.0071(14) 0.0010(14)
C83 0.0254(16) 0.0264(15) 0.0319(15) -0.0021(12) 0.0060(12) 0.0018(12)
C84 0.041(2) 0.0341(17) 0.0391(18) 0.0029(14) 0.0009(15) -0.0122(15)
N92 0.0218(12) 0.0183(11) 0.0170(10) -0.0004(8) 0.0046(9) 0.0015(9)
N91 0.0213(12) 0.0176(11) 0.0152(10) -0.0004(8) 0.0040(9) 0.0028(9)
C95 0.0273(16) 0.0189(13) 0.0229(13) -0.0008(11) 0.0061(12) 0.0042(11)
C94 0.0366(18) 0.0222(15) 0.0439(18) -0.0082(13) 0.0143(14) 0.0069(13)
C93 0.0250(16) 0.0249(15) 0.0473(18) -0.0048(13) 0.0135(14) 0.0046(13)
C92 0.0232(15) 0.0223(13) 0.0226(13) 0.0011(11) 0.0063(11) 0.0036(11)
C106 0.0211(15) 0.0309(15) 0.0248(14) 0.0019(12) 0.0093(12) 0.0047(12)
N94 0.0214(12) 0.0218(11) 0.0208(11) 0.0000(9) 0.0077(9) 0.0014(9)
C108 0.0218(15) 0.0258(14) 0.0328(15) -0.0018(12) 0.0086(12) -0.0012(12)
C109 0.034(2) 0.054(3) 0.211(6) -0.064(3) 0.048(3) -0.011(2)
C110 0.027(2) 0.055(3) 0.224(7) -0.055(3) 0.045(3) -0.0125(19)
C111 0.0285(18) 0.0356(17) 0.0432(18) 0.0055(14) 0.0032(14) -0.0066(14)
C112 0.0339(18) 0.0273(15) 0.0385(17) -0.0038(13) 0.0125(14) -0.0063(13)
C113 0.0265(16) 0.0272(15) 0.0299(15) 0.0015(12) 0.0118(12) -0.0003(12)
C114 0.0332(19) 0.0431(19) 0.057(2) 0.0061(16) 0.0037(16) -0.0128(16)
C96 0.0322(17) 0.0181(13) 0.0229(14) -0.0016(11) 0.0056(12) 0.0025(12)
N93 0.0251(13) 0.0185(11) 0.0146(10) 0.0015(8) 0.0014(9) -0.0007(9)
C98 0.0288(16) 0.0219(13) 0.0171(13) 0.0042(10) 0.0000(11) -0.0019(12)
C99 0.0370(19) 0.0261(15) 0.0366(17) -0.0074(13) 0.0051(14) 0.0000(14)
C100 0.045(2) 0.0278(16) 0.0396(18) -0.0048(14) 0.0000(15) -0.0049(15)
C101 0.042(2) 0.0276(15) 0.0269(15) 0.0075(12) -0.0041(14) -0.0108(14)
C102 0.0274(17) 0.0342(16) 0.0320(16) 0.0086(13) 0.0052(13) -0.0044(13)
C103 0.0322(17) 0.0211(14) 0.0228(14) 0.0060(11) 0.0048(12) -0.0006(12)
C104 0.042(2) 0.046(2) 0.0439(19) 0.0055(16) 0.0002(16) -0.0196(16)
P1 0.0640(7) 0.0429(5) 0.0516(6) -0.0013(4) 0.0228(5) 0.0204(5)
F11 0.0757(16) 0.0697(14) 0.0418(11) -0.0121(10) 0.0189(11) 0.0090(12)
F12 0.107(2) 0.0644(15) 0.0640(15) -0.0147(12) -0.0011(14) 0.0474(14)
F13 0.0595(16) 0.0717(16) 0.1031(19) 0.0130(14) 0.0306(14) 0.0045(13)
F14 0.127(2) 0.0550(14) 0.0896(18) -0.0226(13) 0.0374(17) 0.0337(15)
F15 0.0572(16) 0.1001(19) 0.111(2) 0.0165(16) 0.0343(15) 0.0351(14)
F16 0.157(3) 0.0678(16) 0.0691(16) -0.0124(13) 0.0651(18) -0.0243(17)
P2 0.0417(5) 0.0360(5) 0.0481(5) -0.0169(4) 0.0249(4) -0.0038(4)
F21 0.0507(13) 0.0652(13) 0.0510(12) -0.0227(10) 0.0278(10) -0.0166(10)
F22 0.0912(18) 0.0474(12) 0.0528(12) -0.0276(10) 0.0306(12) -0.0088(11)
F23 0.0501(15) 0.154(3) 0.110(2) -0.059(2) 0.0539(15) -0.0129(16)
F24 0.0432(14) 0.143(2) 0.105(2) -0.0691(19) 0.0162(14) 0.0067(15)
F25 0.148(3) 0.0474(14) 0.0731(17) -0.0023(12) 0.0290(17) -0.0144(15)
F26 0.204(4) 0.0342(13) 0.0711(17) -0.0115(12) 0.0108(19) -0.0160(16)
P3 0.0249(4) 0.0298(4) 0.0543(5) 0.0016(4) 0.0129(4) 0.0073(3)
F31 0.0382(12) 0.0594(13) 0.0798(15) -0.0253(11) 0.0135(11) 0.0093(10)
F32 0.0474(13) 0.0565(13) 0.0791(15) -0.0119(11) 0.0246(11) 0.0208(10)
F33 0.0517(13) 0.0421(10) 0.1087(17) -0.0068(11) 0.0346(11) -0.0085(9)
F34 0.0584(13) 0.0873(15) 0.0602(11) 0.0121(10) 0.0039(9) 0.0320(11)
F35 0.0517(13) 0.0421(10) 0.1087(17) -0.0068(11) 0.0346(11) -0.0085(9)
F36 0.0584(13) 0.0873(15) 0.0602(11) 0.0121(10) 0.0039(9) 0.0320(11)
F37 0.015(6) 0.068(10) 0.026(6) -0.021(6) 0.000(5) 0.018(7)
F38 0.063(13) 0.072(12) 0.132(18) 0.071(12) 0.064(12) 0.034(10)
F39 0.015(6) 0.068(10) 0.026(6) -0.021(6) 0.000(5) 0.018(7)
F310 0.063(13) 0.072(12) 0.132(18) 0.071(12) 0.064(12) 0.034(10)
P4 0.0239(4) 0.0390(4) 0.0350(4) -0.0069(3) 0.0116(3) 0.0031(3)
F41 0.0233(10) 0.0410(10) 0.0825(14) -0.0053(10) 0.0175(10) 0.0041(8)
F42 0.0248(10) 0.0681(14) 0.0691(14) 0.0132(11) 0.0065(9) 0.0109(9)
F43 0.069(3) 0.086(3) 0.0441(18) 0.0157(18) 0.0312(17) 0.029(2)
F44 0.0413(16) 0.0315(14) 0.083(3) -0.0154(15) 0.0084(18) 0.0017(11)
F45 0.0413(16) 0.0315(14) 0.083(3) -0.0154(15) 0.0084(18) 0.0017(11)
F46 0.069(3) 0.086(3) 0.0441(18) 0.0157(18) 0.0312(17) 0.029(2)
F47 0.030(2) 0.090(5) 0.104(6) 0.050(4) 0.015(3) 0.000(3)
F48 0.051(3) 0.088(5) 0.101(5) -0.063(4) 0.031(3) -0.014(3)
F49 0.051(3) 0.088(5) 0.101(5) -0.063(4) 0.031(3) -0.014(3)
F410 0.030(2) 0.090(5) 0.104(6) 0.050(4) 0.015(3) 0.000(3)
O120 0.082(2) 0.102(2) 0.0527(17) 0.0121(16) 0.0301(16) 0.0052(18)
C120 0.050(2) 0.055(2) 0.049(2) 0.0058(17) 0.0207(18) 0.0233(18)
C121 0.071(3) 0.068(3) 0.050(2) 0.0089(19) 0.019(2) 0.031(2)
C122 0.089(4) 0.148(6) 0.171(6) -0.072(5) 0.068(4) -0.054(4)
O130 0.122(3) 0.056(2) 0.079(2) 0.0171(17) -0.018(2) 0.0046(19)
C130 0.093(4) 0.064(3) 0.063(3) 0.013(2) -0.008(3) 0.021(3)
C131 0.130(6) 0.091(4) 0.159(6) -0.026(4) 0.007(5) -0.054(4)
C132 0.184(8) 0.186(8) 0.133(6) 0.037(5) 0.043(6) 0.127(7)

loop_
_atom_type_symbol
_atom_type_description
_atom_type_scat_dispersion_real
_atom_type_scat_dispersion_imag
_atom_type_scat_source
C C 0.0033 0.0016 'International Tables Vol C Tables 4.2.6.8 and 6.1.1.4'
H H 0.0000 0.0000 'International Tables Vol C Tables 4.2.6.8 and 6.1.1.4'
N N 0.0061 0.0033 'International Tables Vol C Tables 4.2.6.8 and 6.1.1.4'
O O 0.0106 0.0060 'International Tables Vol C Tables 4.2.6.8 and 6.1.1.4'
F F 0.0171 0.0103 'International Tables Vol C Tables 4.2.6.8 and 6.1.1.4'
P P 0.1023 0.0942 'International Tables Vol C Tables 4.2.6.8 and 6.1.1.4'
Cu Cu 0.3201 1.2651 'International Tables Vol C Tables 4.2.6.8 and 6.1.1.4'

loop_
_geom_angle_atom_site_label_1
_geom_angle_atom_site_label_2
_geom_angle_atom_site_label_3
_geom_angle
_geom_angle_site_symmetry_1
_geom_angle_site_symmetry_3
_geom_angle_publ_flag
N1 Cu1 N61 120.94(8) . . y
N1 Cu1 N63 131.32(8) . . y
N61 Cu1 N63 81.27(8) . . y
N1 Cu1 N3 81.28(8) . . y
N61 Cu1 N3 132.37(8) . . y
N63 Cu1 N3 116.94(8) . . y
N2 Cu2 N91 134.31(8) . . y
N2 Cu2 N93 117.67(8) . . y
N91 Cu2 N93 82.15(9) . . y
N2 Cu2 N4 81.95(9) . . y
N91 Cu2 N4 118.98(9) . . y
N93 Cu2 N4 128.68(8) . . y
N62 Cu3 N31 130.33(8) . . y
N62 Cu3 N33 124.35(8) . . y
N31 Cu3 N33 81.55(9) . . y
N62 Cu3 N64 81.75(8) . . y
N31 Cu3 N64 115.71(8) . . y
N33 Cu3 N64 129.54(8) . . y
N32 Cu4 N92 119.28(8) . . y
N32 Cu4 N34 80.95(9) . . y
N92 Cu4 N34 126.26(8) . . y
N32 Cu4 N94 138.68(8) . . y
N92 Cu4 N94 81.55(9) . . y
N34 Cu4 N94 116.89(9) . . y
N2 N1 C5 119.5(2) . . ?
N2 N1 Cu1 127.15(16) . . ?
C5 N1 Cu1 113.30(17) . . ?
N1 N2 C2 119.5(2) . . ?
N1 N2 Cu2 127.48(15) . . ?
C2 N2 Cu2 112.68(17) . . ?
N2 C2 C3 122.3(2) . . ?
N2 C2 C16 114.6(2) . . ?
C3 C2 C16 123.1(2) . . ?
C4 C3 C2 118.2(2) . . ?
C4 C3 H3 120.9 . . ?
C2 C3 H3 120.9 . . ?
C3 C4 C5 118.0(3) . . ?
C3 C4 H4 121.0 . . ?
C5 C4 H4 121.0 . . ?
N1 C5 C4 122.3(2) . . ?
N1 C5 C6 114.5(2) . . ?
C4 C5 C6 123.2(2) . . ?
N3 C6 C5 118.5(2) . . ?
N3 C6 H6 120.7 . . ?
C5 C6 H6 120.7 . . ?
C6 N3 C8 120.5(2) . . ?
C6 N3 Cu1 111.86(18) . . ?
C8 N3 Cu1 127.35(17) . . ?
C13 C8 C9 119.4(3) . . ?
C13 C8 N3 117.4(2) . . ?
C9 C8 N3 123.1(2) . . ?
C10 C9 C8 119.8(3) . . ?
C10 C9 H9 120.1 . . ?
C8 C9 H9 120.1 . . ?
C11 C10 C9 121.3(3) . . ?
C11 C10 H10 119.3 . . ?
C9 C10 H10 119.3 . . ?
C10 C11 C12 118.1(3) . . ?
C10 C11 C14 120.7(3) . . ?
C12 C11 C14 121.2(3) . . ?
C13 C12 C11 121.2(3) . . ?
C13 C12 H12 119.4 . . ?
C11 C12 H12 119.4 . . ?
C12 C13 C8 120.1(3) . . ?
C12 C13 H13 119.9 . . ?
C8 C13 H13 119.9 . . ?
C11 C14 H14A 109.5 . . ?
C11 C14 H14B 109.5 . . ?
H14A C14 H14B 109.5 . . ?
C11 C14 H14C 109.5 . . ?
H14A C14 H14C 109.5 . . ?
H14B C14 H14C 109.5 . . ?
N4 C16 C2 119.0(2) . . ?
N4 C16 H16 120.5 . . ?
C2 C16 H16 120.5 . . ?
C16 N4 C18 120.3(2) . . ?
C16 N4 Cu2 111.63(18) . . ?
C18 N4 Cu2 127.90(19) . . ?
C23 C18 C19 119.0(3) . . ?
C23 C18 N4 117.4(3) . . ?
C19 C18 N4 123.6(3) . . ?
C20 C19 C18 119.6(4) . . ?
C20 C19 H19 120.2 . . ?
C18 C19 H19 120.2 . . ?
C21 C20 C19 121.7(4) . . ?
C21 C20 H20 119.1 . . ?
C19 C20 H20 119.1 . . ?
C22 C21 C20 117.8(3) . . ?
C22 C21 C24 122.7(4) . . ?
C20 C21 C24 119.5(4) . . ?
C21 C22 C23 122.0(4) . . ?
C21 C22 H22 119.0 . . ?
C23 C22 H22 119.0 . . ?
C18 C23 C22 119.8(3) . . ?
C18 C23 H23 120.1 . . ?
C22 C23 H23 120.1 . . ?
C21 C24 H24A 109.5 . . ?
C21 C24 H24B 109.5 . . ?
H24A C24 H24B 109.5 . . ?
C21 C24 H24C 109.5 . . ?
H24A C24 H24C 109.5 . . ?
H24B C24 H24C 109.5 . . ?
N32 N31 C35 120.0(2) . . ?
N32 N31 Cu3 126.56(16) . . ?
C35 N31 Cu3 113.33(17) . . ?
N31 N32 C32 119.4(2) . . ?
N31 N32 Cu4 127.09(15) . . ?
C32 N32 Cu4 113.56(18) . . ?
N32 C32 C33 122.5(2) . . ?
N32 C32 C46 114.6(2) . . ?
C33 C32 C46 122.9(2) . . ?
C34 C33 C32 118.0(2) . . ?
C34 C33 H33 121.0 . . ?
C32 C33 H33 121.0 . . ?
C33 C34 C35 117.9(2) . . ?
C33 C34 H34 121.1 . . ?
C35 C34 H34 121.1 . . ?
N31 C35 C34 122.1(2) . . ?
N31 C35 C36 114.0(2) . . ?
C34 C35 C36 123.9(2) . . ?
N33 C36 C35 118.0(2) . . ?
N33 C36 H36 121.0 . . ?
C35 C36 H36 121.0 . . ?
C36 N33 C38 120.5(2) . . ?
C36 N33 Cu3 113.10(18) . . ?
C38 N33 Cu3 126.39(16) . . ?
N34 C46 C32 118.3(2) . . ?
N34 C46 H46 120.9 . . ?
C32 C46 H46 120.9 . . ?
C46 N34 C48 121.0(2) . . ?
C46 N34 Cu4 112.59(18) . . ?
C48 N34 Cu4 126.35(17) . . ?
C39 C38 C43 119.8(3) . . ?
C39 C38 N33 117.4(2) . . ?
C43 C38 N33 122.8(2) . . ?
C40 C39 C38 119.9(3) . . ?
C40 C39 H39 120.1 . . ?
C38 C39 H39 120.1 . . ?
C39 C40 C41 120.9(3) . . ?
C39 C40 H40 119.5 . . ?
C41 C40 H40 119.5 . . ?
C40 C41 C42 118.4(3) . . ?
C40 C41 C44 121.1(3) . . ?
C42 C41 C44 120.5(3) . . ?
C43 C42 C41 121.6(3) . . ?
C43 C42 H42 119.2 . . ?
C41 C42 H42 119.2 . . ?
C42 C43 C38 119.3(3) . . ?
C42 C43 H43 120.4 . . ?
C38 C43 H43 120.4 . . ?
C41 C44 H44A 109.5 . . ?
C41 C44 H44B 109.5 . . ?
H44A C44 H44B 109.5 . . ?
C41 C44 H44C 109.5 . . ?
H44A C44 H44C 109.5 . . ?
H44B C44 H44C 109.5 . . ?
C53 C48 C49 119.0(3) . . ?
C53 C48 N34 116.9(2) . . ?
C49 C48 N34 124.0(3) . . ?
C50 C49 C48 119.6(3) . . ?
C50 C49 H49 120.2 . . ?
C48 C49 H49 120.2 . . ?
C49 C50 C51 122.2(3) . . ?
C49 C50 H50 118.9 . . ?
C51 C50 H50 118.9 . . ?
C50 C51 C52 117.7(3) . . ?
C50 C51 C54 120.8(3) . . ?
C52 C51 C54 121.5(3) . . ?
C53 C52 C51 120.6(3) . . ?
C53 C52 H52 119.7 . . ?
C51 C52 H52 119.7 . . ?
C48 C53 C52 120.9(3) . . ?
C48 C53 H53 119.6 . . ?
C52 C53 H53 119.6 . . ?
C51 C54 H54A 109.5 . . ?
C51 C54 H54B 109.5 . . ?
H54A C54 H54B 109.5 . . ?
C51 C54 H54C 109.5 . . ?
H54A C54 H54C 109.5 . . ?
H54B C54 H54C 109.5 . . ?
N62 N61 C65 119.6(2) . . ?
N62 N61 Cu1 127.61(15) . . ?
C65 N61 Cu1 112.75(17) . . ?
N61 N62 C62 120.6(2) . . ?
N61 N62 Cu3 126.17(16) . . ?
C62 N62 Cu3 113.20(16) . . ?
N62 C62 C63 121.5(2) . . ?
N62 C62 C76 114.8(2) . . ?
C63 C62 C76 123.6(2) . . ?
C64 C63 C62 118.2(2) . . ?
C64 C63 H63 120.9 . . ?
C62 C63 H63 120.9 . . ?
C63 C64 C65 118.5(2) . . ?
C63 C64 H64 120.7 . . ?
C65 C64 H64 120.7 . . ?
N61 C65 C64 121.6(2) . . ?
N61 C65 C66 114.4(2) . . ?
C64 C65 C66 124.0(2) . . ?
N63 C66 C65 118.9(2) . . ?
N63 C66 H66 120.6 . . ?
C65 C66 H66 120.6 . . ?
C66 N63 C68 120.0(2) . . ?
C66 N63 Cu1 112.62(18) . . ?
C68 N63 Cu1 127.16(16) . . ?
C73 C68 C69 119.5(2) . . ?
C73 C68 N63 117.9(2) . . ?
C69 C68 N63 122.6(2) . . ?
C70 C69 C68 119.9(3) . . ?
C70 C69 H69 120.1 . . ?
C68 C69 H69 120.1 . . ?
C69 C70 C71 121.3(3) . . ?
C69 C70 H70 119.4 . . ?
C71 C70 H70 119.4 . . ?
C72 C71 C70 117.8(3) . . ?
C72 C71 C74 121.0(3) . . ?
C70 C71 C74 121.2(3) . . ?
C73 C72 C71 121.4(3) . . ?
C73 C72 H72 119.3 . . ?
C71 C72 H72 119.3 . . ?
C68 C73 C72 119.9(2) . . ?
C68 C73 H73 120.0 . . ?
C72 C73 H73 120.0 . . ?
C71 C74 H74A 109.5 . . ?
C71 C74 H74B 109.5 . . ?
H74A C74 H74B 109.5 . . ?
C71 C74 H74C 109.5 . . ?
H74A C74 H74C 109.5 . . ?
H74B C74 H74C 109.5 . . ?
N64 C76 C62 117.7(2) . . ?
N64 C76 H76 121.2 . . ?
C62 C76 H76 121.2 . . ?
C76 N64 C78 122.0(2) . . ?
C76 N64 Cu3 112.39(17) . . ?
C78 N64 Cu3 125.46(16) . . ?
C79 C78 C83 118.5(2) . . ?
C79 C78 N64 124.7(2) . . ?
C83 C78 N64 116.8(2) . . ?
C80 C79 C78 120.6(3) . . ?
C80 C79 H79 119.7 . . ?
C78 C79 H79 119.7 . . ?
C79 C80 C81 121.3(3) . . ?
C79 C80 H80 119.4 . . ?
C81 C80 H80 119.4 . . ?
C80 C81 C82 117.9(3) . . ?
C80 C81 C84 120.9(3) . . ?
C82 C81 C84 121.2(3) . . ?
C83 C82 C81 121.1(3) . . ?
C83 C82 H82 119.4 . . ?
C81 C82 H82 119.4 . . ?
C82 C83 C78 120.6(3) . . ?
C82 C83 H83 119.7 . . ?
C78 C83 H83 119.7 . . ?
C81 C84 H84A 109.5 . . ?
C81 C84 H84B 109.5 . . ?
H84A C84 H84B 109.5 . . ?
C81 C84 H84C 109.5 . . ?
H84A C84 H84C 109.5 . . ?
H84B C84 H84C 109.5 . . ?
C92 N92 N91 119.8(2) . . ?
C92 N92 Cu4 112.33(17) . . ?
N91 N92 Cu4 127.86(16) . . ?
N92 N91 C95 119.3(2) . . ?
N92 N91 Cu2 128.53(15) . . ?
C95 N91 Cu2 111.88(17) . . ?
N91 C95 C94 122.2(3) . . ?
N91 C95 C96 115.4(2) . . ?
C94 C95 C96 122.5(2) . . ?
C93 C94 C95 118.6(2) . . ?
C93 C94 H94 120.7 . . ?
C95 C94 H94 120.7 . . ?
C94 C93 C92 117.6(3) . . ?
C94 C93 H93 121.2 . . ?
C92 C93 H93 121.2 . . ?
N92 C92 C93 122.5(2) . . ?
N92 C92 C106 115.2(2) . . ?
C93 C92 C106 122.4(2) . . ?
N94 C106 C92 119.4(2) . . ?
N94 C106 H106 120.3 . . ?
C92 C106 H106 120.3 . . ?
C106 N94 C108 119.1(2) . . ?
C106 N94 Cu4 111.10(18) . . ?
C108 N94 Cu4 129.34(16) . . ?
C113 C108 C109 117.6(3) . . ?
C113 C108 N94 119.3(2) . . ?
C109 C108 N94 123.1(3) . . ?
C110 C109 C108 120.6(3) . . ?
C110 C109 H109 119.7 . . ?
C108 C109 H109 119.7 . . ?
C111 C110 C109 122.7(4) . . ?
C111 C110 H110 118.6 . . ?
C109 C110 H110 118.6 . . ?
C110 C111 C112 116.3(3) . . ?
C110 C111 C114 120.0(3) . . ?
C112 C111 C114 123.6(3) . . ?
C111 C112 C113 122.3(3) . . ?
C111 C112 H112 118.9 . . ?
C113 C112 H112 118.9 . . ?
C108 C113 C112 120.5(3) . . ?
C108 C113 H113 119.7 . . ?
C112 C113 H113 119.7 . . ?
C111 C114 H11A 109.5 . . ?
C111 C114 H11B 109.5 . . ?
H11A C114 H11B 109.5 . . ?
C111 C114 H11C 109.5 . . ?
H11A C114 H11C 109.5 . . ?
H11B C114 H11C 109.5 . . ?
N93 C96 C95 119.0(2) . . ?
N93 C96 H96 120.5 . . ?
C95 C96 H96 120.5 . . ?
C96 N93 C98 120.6(2) . . ?
C96 N93 Cu2 111.45(18) . . ?
C98 N93 Cu2 127.98(17) . . ?
C103 C98 C99 118.7(3) . . ?
C103 C98 N93 117.7(2) . . ?
C99 C98 N93 123.6(3) . . ?
C100 C99 C98 120.2(3) . . ?
C100 C99 H99 119.9 . . ?
C98 C99 H99 119.9 . . ?
C99 C100 C101 121.6(3) . . ?
C99 C100 H100 119.2 . . ?
C101 C100 H100 119.2 . . ?
C100 C101 C102 118.3(3) . . ?
C100 C101 C104 120.6(3) . . ?
C102 C101 C104 121.0(3) . . ?
C103 C102 C101 120.3(3) . . ?
C103 C102 H102 119.8 . . ?
C101 C102 H102 119.8 . . ?
C98 C103 C102 120.8(3) . . ?
C98 C103 H103 119.6 . . ?
C102 C103 H103 119.6 . . ?
C101 C104 H10A 109.5 . . ?
C101 C104 H10B 109.5 . . ?
H10A C104 H10B 109.5 . . ?
C101 C104 H10C 109.5 . . ?
H10A C104 H10C 109.5 . . ?
H10B C104 H10C 109.5 . . ?
F15 P1 F14 90.19(15) . . ?
F15 P1 F13 89.75(14) . . ?
F14 P1 F13 91.97(15) . . ?
F15 P1 F16 91.66(17) . . ?
F14 P1 F16 89.40(14) . . ?
F13 P1 F16 178.03(15) . . ?
F15 P1 F12 178.96(17) . . ?
F14 P1 F12 89.38(13) . . ?
F13 P1 F12 89.32(15) . . ?
F16 P1 F12 89.28(17) . . ?
F15 P1 F11 90.93(14) . . ?
F14 P1 F11 177.69(15) . . ?
F13 P1 F11 90.05(13) . . ?
F16 P1 F11 88.55(13) . . ?
F12 P1 F11 89.53(12) . . ?
F25 P2 F24 89.66(18) . . ?
F25 P2 F23 91.17(18) . . ?
F24 P2 F23 179.0(2) . . ?
F25 P2 F26 179.19(14) . . ?
F24 P2 F26 90.45(19) . . ?
F23 P2 F26 88.72(19) . . ?
F25 P2 F21 90.46(13) . . ?
F24 P2 F21 91.07(12) . . ?
F23 P2 F21 89.42(12) . . ?
F26 P2 F21 90.34(13) . . ?
F25 P2 F22 90.18(13) . . ?
F24 P2 F22 89.73(13) . . ?
F23 P2 F22 89.77(13) . . ?
F26 P2 F22 89.02(13) . . ?
F21 P2 F22 178.98(12) . . ?
F39 P3 F310 99.8(11) . . ?
F39 P3 F35 133.3(8) . . ?
F310 P3 F35 34.4(10) . . ?
F39 P3 F32 81.4(5) . . ?
F310 P3 F32 93.9(8) . . ?
F35 P3 F32 91.35(13) . . ?
F39 P3 F36 135.4(8) . . ?
F310 P3 F36 124.6(10) . . ?
F35 P3 F36 90.46(17) . . ?
F32 P3 F36 91.02(13) . . ?
F39 P3 F34 43.4(8) . . ?
F310 P3 F34 56.8(10) . . ?
F35 P3 F34 91.08(17) . . ?
F32 P3 F34 90.52(13) . . ?
F36 P3 F34 177.80(16) . . ?
F39 P3 F31 98.3(5) . . ?
F310 P3 F31 87.0(8) . . ?
F35 P3 F31 89.50(13) . . ?
F32 P3 F31 179.05(13) . . ?
F36 P3 F31 88.57(13) . . ?
F34 P3 F31 89.86(13) . . ?
F39 P3 F33 47.2(8) . . ?
F310 P3 F33 145.0(10) . . ?
F35 P3 F33 176.60(14) . . ?
F32 P3 F33 92.05(13) . . ?
F36 P3 F33 89.64(17) . . ?
F34 P3 F33 88.74(16) . . ?
F31 P3 F33 87.10(12) . . ?
F39 P3 F38 88.6(11) . . ?
F310 P3 F38 164.5(13) . . ?
F35 P3 F38 133.8(9) . . ?
F32 P3 F38 74.4(7) . . ?
F36 P3 F38 47.4(8) . . ?
F34 P3 F38 131.7(9) . . ?
F31 P3 F38 104.7(7) . . ?
F33 P3 F38 47.7(9) . . ?
F39 P3 F37 168.5(7) . . ?
F310 P3 F37 86.3(11) . . ?
F35 P3 F37 51.9(7) . . ?
F32 P3 F37 88.5(5) . . ?
F36 P3 F37 38.7(7) . . ?
F34 P3 F37 143.0(7) . . ?
F31 P3 F37 91.7(5) . . ?
F33 P3 F37 128.3(7) . . ?
F38 P3 F37 83.3(10) . . ?
F48 P4 F44 149.2(4) . . ?
F48 P4 F410 97.6(5) . . ?
F44 P4 F410 112.5(4) . . ?
F48 P4 F46 57.0(4) . . ?
F44 P4 F46 92.8(2) . . ?
F410 P4 F46 154.7(4) . . ?
F48 P4 F41 93.3(3) . . ?
F44 P4 F41 92.55(19) . . ?
F410 P4 F41 91.1(4) . . ?
F46 P4 F41 89.81(18) . . ?
F48 P4 F43 118.4(4) . . ?
F44 P4 F43 91.8(3) . . ?
F410 P4 F43 20.8(4) . . ?
F46 P4 F43 175.4(3) . . ?
F41 P4 F43 90.5(3) . . ?
F48 P4 F42 87.5(3) . . ?
F44 P4 F42 86.96(19) . . ?
F410 P4 F42 88.3(4) . . ?
F46 P4 F42 91.06(18) . . ?
F41 P4 F42 179.02(12) . . ?
F43 P4 F42 88.7(3) . . ?
F48 P4 F47 91.8(4) . . ?
F44 P4 F47 58.1(3) . . ?
F410 P4 F47 170.6(4) . . ?
F46 P4 F47 34.8(3) . . ?
F41 P4 F47 88.7(2) . . ?
F43 P4 F47 149.8(4) . . ?
F42 P4 F47 91.7(2) . . ?
F48 P4 F45 32.1(4) . . ?
F44 P4 F45 178.0(2) . . ?
F410 P4 F45 66.0(3) . . ?
F46 P4 F45 88.7(2) . . ?
F41 P4 F45 88.82(17) . . ?
F43 P4 F45 86.7(3) . . ?
F42 P4 F45 91.64(17) . . ?
F47 P4 F45 123.4(3) . . ?
F48 P4 F49 176.7(4) . . ?
F44 P4 F49 27.7(3) . . ?
F410 P4 F49 85.7(4) . . ?
F46 P4 F49 119.7(4) . . ?
F41 P4 F49 86.2(3) . . ?
F43 P4 F49 64.9(4) . . ?
F42 P4 F49 93.0(3) . . ?
F47 P4 F49 84.9(4) . . ?
F45 P4 F49 151.1(4) . . ?
O120 C120 C121 122.1(4) . . ?
O120 C120 C122 120.1(4) . . ?
C121 C120 C122 117.8(4) . . ?
C120 C121 H12A 109.5 . . ?
C120 C121 H12B 109.5 . . ?
H12A C121 H12B 109.5 . . ?
C120 C121 H12C 109.5 . . ?
H12A C121 H12C 109.5 . . ?
H12B C121 H12C 109.5 . . ?
C120 C122 H12D 109.5 . . ?
C120 C122 H12E 109.5 . . ?
H12D C122 H12E 109.5 . . ?
C120 C122 H12F 109.5 . . ?
H12D C122 H12F 109.5 . . ?
H12E C122 H12F 109.5 . . ?
O130 C130 C132 122.9(6) . . ?
O130 C130 C131 120.1(5) . . ?
C132 C130 C131 117.0(6) . . ?
C130 C131 H13A 109.5 . . ?
C130 C131 H13B 109.5 . . ?
H13A C131 H13B 109.5 . . ?
C130 C131 H13C 109.5 . . ?
H13A C131 H13C 109.5 . . ?
H13B C131 H13C 109.5 . . ?
C130 C132 H13D 109.5 . . ?
C130 C132 H13E 109.5 . . ?
H13D C132 H13E 109.5 . . ?
C130 C132 H13F 109.5 . . ?
H13D C132 H13F 109.5 . . ?
H13E C132 H13F 109.5 . . ?

loop_
_geom_bond_atom_site_label_1
_geom_bond_atom_site_label_2
_geom_bond_distance
_geom_bond_site_symmetry_2
_geom_bond_publ_flag
Cu1 N1 1.996(2) . y
Cu1 N61 2.013(2) . y
Cu1 N63 2.032(2) . y
Cu1 N3 2.044(2) . y
Cu2 N2 2.001(2) . y
Cu2 N91 2.002(2) . y
Cu2 N93 2.035(2) . y
Cu2 N4 2.037(2) . y
Cu3 N62 1.9767(19) . y
Cu3 N31 1.999(2) . y
Cu3 N33 2.013(2) . y
Cu3 N64 2.026(2) . y
Cu4 N32 2.004(2) . y
Cu4 N92 2.021(2) . y
Cu4 N34 2.046(2) . y
Cu4 N94 2.049(2) . y
N1 N2 1.342(3) . ?
N1 C5 1.351(3) . ?
N2 C2 1.352(3) . ?
C2 C3 1.392(4) . ?
C2 C16 1.459(4) . ?
C3 C4 1.358(4) . ?
C3 H3 0.9500 . ?
C4 C5 1.398(3) . ?
C4 H4 0.9500 . ?
C5 C6 1.452(4) . ?
C6 N3 1.286(3) . ?
C6 H6 0.9500 . ?
N3 C8 1.428(3) . ?
C8 C13 1.387(4) . ?
C8 C9 1.391(4) . ?
C9 C10 1.388(4) . ?
C9 H9 0.9500 . ?
C10 C11 1.385(4) . ?
C10 H10 0.9500 . ?
C11 C12 1.393(4) . ?
C11 C14 1.501(4) . ?
C12 C13 1.382(4) . ?
C12 H12 0.9500 . ?
C13 H13 0.9500 . ?
C14 H14A 0.9800 . ?
C14 H14B 0.9800 . ?
C14 H14C 0.9800 . ?
C16 N4 1.287(3) . ?
C16 H16 0.9500 . ?
N4 C18 1.433(3) . ?
C18 C23 1.382(4) . ?
C18 C19 1.390(4) . ?
C19 C20 1.389(5) . ?
C19 H19 0.9500 . ?
C20 C21 1.378(6) . ?
C20 H20 0.9500 . ?
C21 C22 1.367(6) . ?
C21 C24 1.515(5) . ?
C22 C23 1.388(4) . ?
C22 H22 0.9500 . ?
C23 H23 0.9500 . ?
C24 H24A 0.9800 . ?
C24 H24B 0.9800 . ?
C24 H24C 0.9800 . ?
N31 N32 1.339(3) . ?
N31 C35 1.350(3) . ?
N32 C32 1.346(3) . ?
C32 C33 1.400(4) . ?
C32 C46 1.459(4) . ?
C33 C34 1.365(4) . ?
C33 H33 0.9500 . ?
C34 C35 1.398(3) . ?
C34 H34 0.9500 . ?
C35 C36 1.466(4) . ?
C36 N33 1.287(3) . ?
C36 H36 0.9500 . ?
N33 C38 1.424(3) . ?
C46 N34 1.283(3) . ?
C46 H46 0.9500 . ?
N34 C48 1.428(3) . ?
C38 C39 1.393(4) . ?
C38 C43 1.403(4) . ?
C39 C40 1.388(4) . ?
C39 H39 0.9500 . ?
C40 C41 1.392(4) . ?
C40 H40 0.9500 . ?
C41 C42 1.396(4) . ?
C41 C44 1.506(4) . ?
C42 C43 1.379(4) . ?
C42 H42 0.9500 . ?
C43 H43 0.9500 . ?
C44 H44A 0.9800 . ?
C44 H44B 0.9800 . ?
C44 H44C 0.9800 . ?
C48 C53 1.379(4) . ?
C48 C49 1.398(4) . ?
C49 C50 1.381(4) . ?
C49 H49 0.9500 . ?
C50 C51 1.381(5) . ?
C50 H50 0.9500 . ?
C51 C52 1.401(4) . ?
C51 C54 1.499(4) . ?
C52 C53 1.386(4) . ?
C52 H52 0.9500 . ?
C53 H53 0.9500 . ?
C54 H54A 0.9800 . ?
C54 H54B 0.9800 . ?
C54 H54C 0.9800 . ?
N61 N62 1.336(3) . ?
N61 C65 1.355(3) . ?
N62 C62 1.348(3) . ?
C62 C63 1.402(3) . ?
C62 C76 1.453(4) . ?
C63 C64 1.359(4) . ?
C63 H63 0.9500 . ?
C64 C65 1.403(4) . ?
C64 H64 0.9500 . ?
C65 C66 1.454(4) . ?
C66 N63 1.279(3) . ?
C66 H66 0.9500 . ?
N63 C68 1.433(3) . ?
C68 C73 1.379(4) . ?
C68 C69 1.396(3) . ?
C69 C70 1.379(4) . ?
C69 H69 0.9500 . ?
C70 C71 1.393(4) . ?
C70 H70 0.9500 . ?
C71 C72 1.390(4) . ?
C71 C74 1.504(4) . ?
C72 C73 1.387(4) . ?
C72 H72 0.9500 . ?
C73 H73 0.9500 . ?
C74 H74A 0.9800 . ?
C74 H74B 0.9800 . ?
C74 H74C 0.9800 . ?
C76 N64 1.286(3) . ?
C76 H76 0.9500 . ?
N64 C78 1.421(3) . ?
C78 C79 1.384(4) . ?
C78 C83 1.391(4) . ?
C79 C80 1.378(4) . ?
C79 H79 0.9500 . ?
C80 C81 1.386(4) . ?
C80 H80 0.9500 . ?
C81 C82 1.388(4) . ?
C81 C84 1.500(4) . ?
C82 C83 1.377(4) . ?
C82 H82 0.9500 . ?
C83 H83 0.9500 . ?
C84 H84A 0.9800 . ?
C84 H84B 0.9800 . ?
C84 H84C 0.9800 . ?
N92 C92 1.342(3) . ?
N92 N91 1.342(3) . ?
N91 C95 1.352(3) . ?
C95 C94 1.390(4) . ?
C95 C96 1.448(4) . ?
C94 C93 1.358(4) . ?
C94 H94 0.9500 . ?
C93 C92 1.400(4) . ?
C93 H93 0.9500 . ?
C92 C106 1.454(4) . ?
C106 N94 1.287(3) . ?
C106 H106 0.9500 . ?
N94 C108 1.428(3) . ?
C108 C113 1.362(4) . ?
C108 C109 1.379(5) . ?
C109 C110 1.368(5) . ?
C109 H109 0.9500 . ?
C110 C111 1.360(5) . ?
C110 H110 0.9500 . ?
C111 C112 1.363(4) . ?
C111 C114 1.510(4) . ?
C112 C113 1.385(4) . ?
C112 H112 0.9500 . ?
C113 H113 0.9500 . ?
C114 H11A 0.9800 . ?
C114 H11B 0.9800 . ?
C114 H11C 0.9800 . ?
C96 N93 1.284(3) . ?
C96 H96 0.9500 . ?
N93 C98 1.423(3) . ?
C98 C103 1.381(4) . ?
C98 C99 1.402(4) . ?
C99 C100 1.373(4) . ?
C99 H99 0.9500 . ?
C100 C101 1.382(5) . ?
C100 H100 0.9500 . ?
C101 C102 1.398(4) . ?
C101 C104 1.506(4) . ?
C102 C103 1.391(4) . ?
C102 H102 0.9500 . ?
C103 H103 0.9500 . ?
C104 H10A 0.9800 . ?
C104 H10B 0.9800 . ?
C104 H10C 0.9800 . ?
P1 F15 1.571(3) . ?
P1 F14 1.589(2) . ?
P1 F13 1.591(3) . ?
P1 F16 1.594(3) . ?
P1 F12 1.599(2) . ?
P1 F11 1.605(2) . ?
P2 F25 1.563(3) . ?
P2 F24 1.564(2) . ?
P2 F23 1.575(2) . ?
P2 F26 1.580(3) . ?
P2 F21 1.5930(19) . ?
P2 F22 1.610(2) . ?
P3 F39 1.488(11) . ?
P3 F310 1.525(13) . ?
P3 F35 1.565(3) . ?
P3 F32 1.5774(19) . ?
P3 F36 1.581(3) . ?
P3 F34 1.596(3) . ?
P3 F31 1.604(2) . ?
P3 F33 1.609(2) . ?
P3 F38 1.645(13) . ?
P3 F37 1.686(11) . ?
P4 F48 1.488(6) . ?
P4 F44 1.530(4) . ?
P4 F410 1.546(10) . ?
P4 F46 1.563(4) . ?
P4 F41 1.5968(19) . ?
P4 F43 1.597(6) . ?
P4 F42 1.6047(19) . ?
P4 F47 1.636(6) . ?
P4 F45 1.644(4) . ?
P4 F49 1.663(6) . ?
O120 C120 1.175(4) . ?
C120 C121 1.475(5) . ?
C120 C122 1.488(6) . ?
C121 H12A 0.9800 . ?
C121 H12B 0.9800 . ?
C121 H12C 0.9800 . ?
C122 H12D 0.9800 . ?
C122 H12E 0.9800 . ?
C122 H12F 0.9800 . ?
O130 C130 1.223(5) . ?
C130 C132 1.434(7) . ?
C130 C131 1.479(7) . ?
C131 H13A 0.9800 . ?
C131 H13B 0.9800 . ?
C131 H13C 0.9800 . ?
C132 H13D 0.9800 . ?
C132 H13E 0.9800 . ?
C132 H13F 0.9800 . ?
